data_4033198
loop_
_publ_author_name
'Cheng, Jian'
'Sun, Jun'
'Yan, Jiekuan'
'Yang, Song'
'Zheng, Pengcheng'
'Jin, Zhichao'
'Chi, Yonggui Robin'

_publ_section_title
;
 Carbene-Catalyzed Indole 3-Methyl C(sp3)-H Bond Functionalization.
;
_journal_issue 24
_journal_name_full 'The Journal of organic chemistry'
_journal_page_first 13342
_journal_page_last 13347
_journal_paper_doi 10.1021/acs.joc.7b02436
_journal_volume 82
_journal_year 2017
_chemical_formula_moiety 'C23 H20 F3 N O4, C3 H6'
_chemical_formula_sum 'C26 H26 F3 N O4'
_chemical_formula_weight 473.48
_chemical_name_systematic
;
 ? 
;
_space_group_crystal_system monoclinic
_space_group_IT_number 14
_space_group_name_Hall '-P 2yn'
_space_group_name_H-M_alt 'P 1 21/n 1'
_symmetry_space_group_name_Hall '-P 2yn'
_symmetry_space_group_name_H-M 'P 1 21/n 1'
_atom_sites_solution_hydrogens geom
_atom_sites_solution_primary direct
_atom_sites_solution_secondary difmap
_audit_creation_date 2017-03-06
_audit_creation_method
;
  Olex2 1.1
  (compiled 2011.02.15 svn.r1672, GUI svn.r3494)
;
_cell_angle_alpha 90.00
_cell_angle_beta 105.486(6)
_cell_angle_gamma 90.00
_cell_formula_units_Z 4
_cell_length_a 14.1234(8)
_cell_length_b 10.6110(12)
_cell_length_c 15.8504(12)
_cell_measurement_reflns_used 3314
_cell_measurement_temperature 100.3
_cell_measurement_theta_max 29.2695
_cell_measurement_theta_min 3.2772
_cell_volume 2289.2(3)
_computing_cell_refinement
;
CrysAlisPro, Agilent Technologies,
Version 1.171.35.11 (release 16-05-2011 CrysAlis171 .NET)
(compiled May 16 2011,17:55:39)
;
_computing_data_collection
;
CrysAlisPro, Agilent Technologies,
Version 1.171.35.11 (release 16-05-2011 CrysAlis171 .NET)
(compiled May 16 2011,17:55:39)
;
_computing_data_reduction
;
CrysAlisPro, Agilent Technologies,
Version 1.171.35.11 (release 16-05-2011 CrysAlis171 .NET)
(compiled May 16 2011,17:55:39)
;
_computing_molecular_graphics
;
O. V. Dolomanov, L. J. Bourhis, R. J. Gildea, J. A. K. Howard and H. Puschmann,
OLEX2: a complete structure solution, refinement and analysis program.
J. Appl. Cryst. (2009). 42, 339-341.
;
_computing_publication_material
;
O. V. Dolomanov, L. J. Bourhis, R. J. Gildea, J. A. K. Howard and H. Puschmann,
OLEX2: a complete structure solution, refinement and analysis program.
J. Appl. Cryst. (2009). 42, 339-341.
;
_computing_structure_refinement 'SHELXL-97 (Sheldrick, 1997)'
_computing_structure_solution 'A short history of SHELX (Sheldrick, 2007)/Bruker'
_diffrn_ambient_temperature 100.3
_diffrn_detector_area_resol_mean 16.0971
_diffrn_measured_fraction_theta_full 0.998
_diffrn_measured_fraction_theta_max 0.998
_diffrn_measurement_details
;
#__ type_ start__ end____ width___ exp.time_
  1 omega   -5.00   54.00   1.0000    3.0000
omega____ theta____ kappa____ phi______ frames
    -      -16.0609   37.0000  -90.0000 59

#__ type_ start__ end____ width___ exp.time_
  2 omega  -60.00  -11.00   1.0000    3.0000
omega____ theta____ kappa____ phi______ frames
    -      -16.0609  115.0000 -100.0000 49

#__ type_ start__ end____ width___ exp.time_
  3 omega    8.00   92.00   1.0000    3.0000
omega____ theta____ kappa____ phi______ frames
    -       21.2171   37.0000  150.0000 84

#__ type_ start__ end____ width___ exp.time_
  4 omega   16.00   51.00   1.0000    3.0000
omega____ theta____ kappa____ phi______ frames
    -       21.2171  -77.0000    0.0000 35

#__ type_ start__ end____ width___ exp.time_
  5 omega  -21.00    5.00   1.0000    3.0000
omega____ theta____ kappa____ phi______ frames
    -       21.2171  -77.0000    0.0000 26
;
_diffrn_measurement_device_type 'Xcalibur, Eos, Gemini'
_diffrn_measurement_method '\w scans'
_diffrn_orient_matrix_UB_11 -0.0259717000
_diffrn_orient_matrix_UB_12 0.0540714000
_diffrn_orient_matrix_UB_13 0.0075905000
_diffrn_orient_matrix_UB_21 -0.0421244000
_diffrn_orient_matrix_UB_22 -0.0375608000
_diffrn_orient_matrix_UB_23 -0.0023768000
_diffrn_orient_matrix_UB_31 0.0162751000
_diffrn_orient_matrix_UB_32 -0.0108310000
_diffrn_orient_matrix_UB_33 0.0457435000
_diffrn_radiation_monochromator graphite
_diffrn_radiation_type 'Mo K\a'
_diffrn_radiation_wavelength 0.7107
_diffrn_reflns_av_R_equivalents 0.0266
_diffrn_reflns_av_unetI/netI 0.0384
_diffrn_reflns_limit_h_max 17
_diffrn_reflns_limit_h_min -16
_diffrn_reflns_limit_k_max 13
_diffrn_reflns_limit_k_min -4
_diffrn_reflns_limit_l_max 19
_diffrn_reflns_limit_l_min -19
_diffrn_reflns_number 9850
_diffrn_reflns_theta_full 26.00
_diffrn_reflns_theta_max 26.00
_diffrn_reflns_theta_min 3.29
_diffrn_source 'Enhance (Mo) X-ray Source'
_exptl_absorpt_coefficient_mu 0.108
_exptl_absorpt_correction_T_max 1.00000
_exptl_absorpt_correction_T_min 0.96868
_exptl_absorpt_correction_type multi-scan
_exptl_absorpt_process_details
;
CrysAlisPro, Agilent Technologies,
Version 1.171.35.11 (release 16-05-2011 CrysAlis171 .NET)
(compiled May 16 2011,17:55:39)
Empirical absorption correction using spherical harmonics,
 implemented in SCALE3 ABSPACK scaling algorithm.
;
_exptl_crystal_density_diffrn 1.374
_exptl_crystal_density_method 'not measured'
_exptl_crystal_F_000 992
_exptl_crystal_size_max 0.25
_exptl_crystal_size_mid 0.23
_exptl_crystal_size_min 0.20
_refine_diff_density_max 0.661
_refine_diff_density_min -0.431
_refine_diff_density_rms 0.055
_refine_ls_extinction_method none
_refine_ls_goodness_of_fit_ref 1.025
_refine_ls_hydrogen_treatment mixed
_refine_ls_matrix_type full
_refine_ls_number_parameters 310
_refine_ls_number_reflns 4492
_refine_ls_number_restraints 0
_refine_ls_restrained_S_all 1.025
_refine_ls_R_factor_all 0.0605
_refine_ls_R_factor_gt 0.0489
_refine_ls_shift/su_max 0.000
_refine_ls_shift/su_mean 0.000
_refine_ls_structure_factor_coef Fsqd
_refine_ls_weighting_details 'calc w=1/[\s^2^(Fo^2^)+(0.0478P)^2^+1.8132P] where P=(Fo^2^+2Fc^2^)/3'
_refine_ls_weighting_scheme calc
_refine_ls_wR_factor_gt 0.1131
_refine_ls_wR_factor_ref 0.1220
_reflns_number_gt 3715
_reflns_number_total 4492
_reflns_threshold_expression >2sigma(I)
_cod_data_source_file jo7b02436_si_002.cif
_cod_data_source_block exp_4801
_cod_depositor_comments 'Adding full bibliography for 4033198.cif.'
_cod_database_code 4033198
_reflns_odcompleteness_completeness 99.68
_reflns_odcompleteness_iscentric 1
_reflns_odcompleteness_theta 26.32

loop_
_space_group_symop_id
_space_group_symop_operation_xyz
1 'x, y, z'
2 '-x+1/2, y+1/2, -z+1/2'
3 '-x, -y, -z'
4 'x-1/2, -y-1/2, z-1/2'

loop_
_atom_site_label
_atom_site_type_symbol
_atom_site_fract_x
_atom_site_fract_y
_atom_site_fract_z
_atom_site_U_iso_or_equiv
_atom_site_adp_type
_atom_site_occupancy
_atom_site_symmetry_multiplicity
_atom_site_calc_flag
_atom_site_refinement_flags
F2 F 0.32882(8) 0.87226(11) 0.18430(7) 0.0234(3) Uani 1 1 d .
O4 O 0.27514(10) 0.68999(13) 0.67570(8) 0.0217(3) Uani 1 1 d .
F3 F 0.47109(8) 0.79644(12) 0.24924(7) 0.0268(3) Uani 1 1 d .
O3 O 0.22835(9) 0.81777(13) 0.55623(8) 0.0191(3) Uani 1 1 d .
F1 F 0.36224(9) 0.67752(12) 0.16490(7) 0.0274(3) Uani 1 1 d .
N1 N 0.32608(11) 0.65331(15) 0.55228(10) 0.0162(3) Uani 1 1 d .
C9 C 0.36374(13) 0.82050(19) 0.44904(12) 0.0163(4) Uani 1 1 d .
O1 O 0.36824(9) 0.83257(13) 0.36337(8) 0.0172(3) Uani 1 1 d .
O2 O 0.38264(10) 0.91139(13) 0.49563(8) 0.0217(3) Uani 1 1 d .
C8 C 0.34301(13) 0.69231(18) 0.47244(12) 0.0160(4) Uani 1 1 d .
C12 C 0.37485(14) 0.7703(2) 0.22453(12) 0.0196(4) Uani 1 1 d .
C11 C 0.33596(13) 0.72991(18) 0.30226(11) 0.0163(4) Uani 1 1 d .
C10 C 0.38501(14) 0.60622(19) 0.34143(12) 0.0175(4) Uani 1 1 d .
H10A H 0.3581 0.5359 0.3035 0.021 Uiso 1 1 calc R
H10B H 0.4553 0.6099 0.3481 0.021 Uiso 1 1 calc R
C2 C 0.32679(14) 0.43683(19) 0.62094(13) 0.0205(4) Uani 1 1 d .
H2 H 0.3092 0.4638 0.6705 0.025 Uiso 1 1 calc R
C5 C 0.37984(14) 0.35281(19) 0.46903(13) 0.0197(4) Uani 1 1 d .
H5 H 0.3973 0.3253 0.4195 0.024 Uiso 1 1 calc R
C6 C 0.36330(13) 0.48079(18) 0.48123(12) 0.0163(4) Uani 1 1 d .
C1 C 0.33859(13) 0.52166(18) 0.55718(12) 0.0171(4) Uani 1 1 d .
C13 C 0.22358(13) 0.72301(19) 0.27341(12) 0.0177(4) Uani 1 1 d .
C3 C 0.34250(14) 0.3107(2) 0.60691(13) 0.0232(4) Uani 1 1 d .
H3 H 0.3349 0.2519 0.6481 0.028 Uiso 1 1 calc R
C19 C 0.27470(13) 0.72110(19) 0.60246(12) 0.0168(4) Uani 1 1 d .
C7 C 0.36456(13) 0.59056(18) 0.42866(12) 0.0164(4) Uani 1 1 d .
C17 C 0.06460(15) 0.8053(2) 0.27458(15) 0.0299(5) Uani 1 1 d .
H17 H 0.0269 0.8650 0.2940 0.036 Uiso 1 1 calc R
C15 C 0.07461(15) 0.6214(2) 0.18984(14) 0.0285(5) Uani 1 1 d .
H15 H 0.0439 0.5578 0.1520 0.034 Uiso 1 1 calc R
C14 C 0.17673(14) 0.6276(2) 0.21725(13) 0.0216(4) Uani 1 1 d .
H14 H 0.2140 0.5675 0.1979 0.026 Uiso 1 1 calc R
C23 C 0.27419(15) 0.9773(2) 0.67224(13) 0.0247(5) Uani 1 1 d .
H23A H 0.2946 0.9164 0.7184 0.037 Uiso 1 1 calc R
H23B H 0.2523 1.0524 0.6950 0.037 Uiso 1 1 calc R
H23C H 0.3285 0.9971 0.6489 0.037 Uiso 1 1 calc R
C22 C 0.10494(15) 0.8765(2) 0.63315(14) 0.0274(5) Uani 1 1 d .
H22A H 0.0560 0.8393 0.5857 0.041 Uiso 1 1 calc R
H22B H 0.0767 0.9462 0.6565 0.041 Uiso 1 1 calc R
H22C H 0.1282 0.8148 0.6782 0.041 Uiso 1 1 calc R
C4 C 0.36955(14) 0.2681(2) 0.53265(13) 0.0232(4) Uani 1 1 d .
H4 H 0.3806 0.1827 0.5261 0.028 Uiso 1 1 calc R
C21 C 0.15640(16) 1.0167(2) 0.52536(14) 0.0295(5) Uani 1 1 d .
H21A H 0.2113 1.0411 0.5040 0.044 Uiso 1 1 calc R
H21B H 0.1295 1.0899 0.5462 0.044 Uiso 1 1 calc R
H21C H 0.1070 0.9784 0.4788 0.044 Uiso 1 1 calc R
C18 C 0.16649(14) 0.8128(2) 0.30175(13) 0.0218(4) Uani 1 1 d .
H18 H 0.1967 0.8775 0.3388 0.026 Uiso 1 1 calc R
C16 C 0.01876(15) 0.7104(2) 0.21915(16) 0.0323(5) Uani 1 1 d .
H16 H -0.0495 0.7059 0.2015 0.039 Uiso 1 1 calc R
C20 C 0.19036(15) 0.92299(19) 0.59992(13) 0.0210(4) Uani 1 1 d .
C24 C 0.06728(19) 0.4122(3) 0.47923(18) 0.0479(7) Uani 1 1 d .
H24A H 0.0273 0.3678 0.4287 0.057 Uiso 1 1 calc R
H24B H 0.1333 0.3780 0.4914 0.057 Uiso 1 1 calc R
C26 C -0.0270(3) 0.6151(4) 0.4430(2) 0.0688(10) Uani 1 1 d .
H26A H -0.0726 0.5846 0.3898 0.083 Uiso 1 1 calc R
H26B H -0.0195 0.7053 0.4373 0.083 Uiso 1 1 calc R
C25 C 0.0710(2) 0.5512(3) 0.4553(3) 0.0767(11) Uani 1 1 d .
H25A H 0.1196 0.5939 0.5013 0.092 Uiso 1 1 calc R
H25B H 0.0913 0.5581 0.4017 0.092 Uiso 1 1 calc R

loop_
_atom_site_aniso_label
_atom_site_aniso_U_11
_atom_site_aniso_U_22
_atom_site_aniso_U_33
_atom_site_aniso_U_23
_atom_site_aniso_U_13
_atom_site_aniso_U_12
F2 0.0277(6) 0.0236(7) 0.0198(6) 0.0063(5) 0.0080(5) 0.0033(5)
O4 0.0290(7) 0.0204(8) 0.0181(7) 0.0028(6) 0.0105(6) 0.0000(6)
F3 0.0195(6) 0.0380(8) 0.0258(6) 0.0043(5) 0.0109(5) -0.0007(5)
O3 0.0233(7) 0.0176(7) 0.0174(7) 0.0003(5) 0.0072(5) 0.0040(6)
F1 0.0398(7) 0.0261(7) 0.0202(6) -0.0055(5) 0.0146(5) -0.0001(6)
N1 0.0202(8) 0.0133(8) 0.0163(8) 0.0020(6) 0.0069(6) 0.0008(6)
C9 0.0150(9) 0.0177(10) 0.0165(9) 0.0001(8) 0.0049(7) 0.0007(7)
O1 0.0209(7) 0.0166(7) 0.0154(6) -0.0007(5) 0.0069(5) -0.0026(5)
O2 0.0286(7) 0.0170(7) 0.0203(7) -0.0027(6) 0.0081(6) -0.0029(6)
C8 0.0159(9) 0.0171(10) 0.0154(9) 0.0016(7) 0.0045(7) 0.0003(7)
C12 0.0211(9) 0.0198(11) 0.0183(9) 0.0004(8) 0.0061(8) 0.0019(8)
C11 0.0197(9) 0.0152(10) 0.0146(9) -0.0013(7) 0.0057(7) 0.0002(8)
C10 0.0180(9) 0.0173(10) 0.0176(9) -0.0012(8) 0.0054(7) 0.0025(8)
C2 0.0208(9) 0.0200(11) 0.0207(10) 0.0033(8) 0.0055(8) -0.0002(8)
C5 0.0182(9) 0.0181(11) 0.0204(10) -0.0020(8) 0.0012(8) 0.0020(8)
C6 0.0138(8) 0.0165(10) 0.0173(9) -0.0008(7) 0.0016(7) -0.0004(7)
C1 0.0157(9) 0.0160(10) 0.0188(9) 0.0006(8) 0.0031(7) 0.0005(7)
C13 0.0181(9) 0.0181(10) 0.0172(9) 0.0054(7) 0.0054(7) 0.0014(8)
C3 0.0231(10) 0.0184(11) 0.0263(10) 0.0067(8) 0.0035(8) -0.0013(8)
C19 0.0177(9) 0.0151(10) 0.0178(9) -0.0003(7) 0.0052(7) -0.0016(8)
C7 0.0145(9) 0.0170(10) 0.0169(9) -0.0004(7) 0.0028(7) 0.0005(7)
C17 0.0244(11) 0.0253(13) 0.0426(13) 0.0074(10) 0.0132(9) 0.0084(9)
C15 0.0243(11) 0.0224(12) 0.0327(12) 0.0053(9) -0.0031(9) -0.0043(9)
C14 0.0234(10) 0.0173(11) 0.0229(10) 0.0037(8) 0.0045(8) 0.0020(8)
C23 0.0285(10) 0.0201(11) 0.0284(11) -0.0035(9) 0.0127(9) 0.0001(9)
C22 0.0233(10) 0.0306(13) 0.0311(11) -0.0016(9) 0.0123(9) 0.0021(9)
C4 0.0226(10) 0.0138(10) 0.0296(11) 0.0000(8) 0.0005(8) 0.0004(8)
C21 0.0341(12) 0.0239(12) 0.0310(12) 0.0038(9) 0.0095(9) 0.0105(10)
C18 0.0236(10) 0.0170(11) 0.0251(10) 0.0027(8) 0.0074(8) 0.0015(8)
C16 0.0167(10) 0.0295(13) 0.0468(14) 0.0121(10) 0.0017(9) -0.0001(9)
C20 0.0266(10) 0.0158(10) 0.0231(10) -0.0020(8) 0.0109(8) 0.0039(8)
C24 0.0368(14) 0.061(2) 0.0473(15) -0.0092(14) 0.0135(12) -0.0055(13)
C26 0.073(2) 0.081(3) 0.0588(19) -0.0073(18) 0.0292(17) 0.0128(19)
C25 0.060(2) 0.058(2) 0.123(3) -0.034(2) 0.043(2) -0.0094(17)

loop_
_atom_type_symbol
_atom_type_description
_atom_type_scat_dispersion_real
_atom_type_scat_dispersion_imag
_atom_type_scat_source
C C 0.0033 0.0016 'International Tables Vol C Tables 4.2.6.8 and 6.1.1.4'
H H 0.0000 0.0000 'International Tables Vol C Tables 4.2.6.8 and 6.1.1.4'
F F 0.0171 0.0103 'International Tables Vol C Tables 4.2.6.8 and 6.1.1.4'
N N 0.0061 0.0033 'International Tables Vol C Tables 4.2.6.8 and 6.1.1.4'
O O 0.0106 0.0060 'International Tables Vol C Tables 4.2.6.8 and 6.1.1.4'

loop_
_geom_angle_atom_site_label_1
_geom_angle_atom_site_label_2
_geom_angle_atom_site_label_3
_geom_angle
_geom_angle_site_symmetry_1
_geom_angle_site_symmetry_3
C19 O3 C20 120.60(14) . .
C1 N1 C8 106.95(15) . .
C1 N1 C19 123.48(16) . .
C19 N1 C8 126.35(16) . .
O1 C9 C8 113.63(16) . .
O2 C9 O1 117.96(17) . .
O2 C9 C8 128.23(17) . .
C9 O1 C11 119.90(14) . .
N1 C8 C9 126.48(17) . .
C7 C8 N1 109.82(17) . .
C7 C8 C9 121.48(17) . .
F2 C12 F3 107.41(16) . .
F2 C12 F1 107.59(15) . .
F2 C12 C11 112.11(15) . .
F3 C12 F1 106.93(15) . .
F3 C12 C11 112.03(15) . .
F1 C12 C11 110.52(16) . .
O1 C11 C12 102.13(15) . .
O1 C11 C10 110.18(14) . .
O1 C11 C13 110.59(15) . .
C10 C11 C12 110.07(15) . .
C13 C11 C12 109.72(15) . .
C13 C11 C10 113.54(16) . .
C11 C10 H10A 110.3 . .
C11 C10 H10B 110.3 . .
H10A C10 H10B 108.6 . .
C7 C10 C11 106.93(15) . .
C7 C10 H10A 110.3 . .
C7 C10 H10B 110.3 . .
C1 C2 H2 121.6 . .
C3 C2 H2 121.6 . .
C3 C2 C1 116.86(19) . .
C6 C5 H5 120.8 . .
C4 C5 H5 120.8 . .
C4 C5 C6 118.32(18) . .
C5 C6 C1 120.35(18) . .
C5 C6 C7 132.74(18) . .
C1 C6 C7 106.90(17) . .
N1 C1 C6 108.34(16) . .
C2 C1 N1 129.96(18) . .
C2 C1 C6 121.67(18) . .
C14 C13 C11 120.20(17) . .
C14 C13 C18 118.98(18) . .
C18 C13 C11 120.81(18) . .
C2 C3 H3 118.8 . .
C2 C3 C4 122.43(19) . .
C4 C3 H3 118.8 . .
O4 C19 O3 128.20(17) . .
O4 C19 N1 122.20(17) . .
O3 C19 N1 109.60(15) . .
C8 C7 C10 120.53(17) . .
C8 C7 C6 107.98(16) . .
C6 C7 C10 131.49(17) . .
C18 C17 H17 119.7 . .
C16 C17 H17 119.7 . .
C16 C17 C18 120.7(2) . .
C14 C15 H15 120.1 . .
C16 C15 H15 120.1 . .
C16 C15 C14 119.9(2) . .
C13 C14 H14 119.7 . .
C15 C14 C13 120.6(2) . .
C15 C14 H14 119.7 . .
H23A C23 H23B 109.5 . .
H23A C23 H23C 109.5 . .
H23B C23 H23C 109.5 . .
C20 C23 H23A 109.5 . .
C20 C23 H23B 109.5 . .
C20 C23 H23C 109.5 . .
H22A C22 H22B 109.5 . .
H22A C22 H22C 109.5 . .
H22B C22 H22C 109.5 . .
C20 C22 H22A 109.5 . .
C20 C22 H22B 109.5 . .
C20 C22 H22C 109.5 . .
C5 C4 C3 120.33(19) . .
C5 C4 H4 119.8 . .
C3 C4 H4 119.8 . .
H21A C21 H21B 109.5 . .
H21A C21 H21C 109.5 . .
H21B C21 H21C 109.5 . .
C20 C21 H21A 109.5 . .
C20 C21 H21B 109.5 . .
C20 C21 H21C 109.5 . .
C13 C18 H18 120.0 . .
C17 C18 C13 120.0(2) . .
C17 C18 H18 120.0 . .
C17 C16 C15 119.87(19) . .
C17 C16 H16 120.1 . .
C15 C16 H16 120.1 . .
O3 C20 C23 109.24(15) . .
O3 C20 C22 109.63(16) . .
O3 C20 C21 101.96(15) . .
C22 C20 C23 112.99(17) . .
C21 C20 C23 110.96(18) . .
C21 C20 C22 111.48(17) . .
H24A C24 H24B 107.5 . .
C26 C24 H24A 108.4 3_566 .
C26 C24 H24B 108.4 3_566 .
C26 C24 C25 115.5(3) 3_566 .
C25 C24 H24A 108.4 . .
C25 C24 H24B 108.4 . .
C24 C26 H26A 109.7 3_566 .
C24 C26 H26B 109.7 3_566 .
H26A C26 H26B 108.2 . .
C25 C26 C24 109.9(3) . 3_566
C25 C26 H26A 109.7 . .
C25 C26 H26B 109.7 . .
C24 C25 H25A 109.2 . .
C24 C25 H25B 109.2 . .
C26 C25 C24 112.1(3) . .
C26 C25 H25A 109.2 . .
C26 C25 H25B 109.2 . .
H25A C25 H25B 107.9 . .

loop_
_geom_bond_atom_site_label_1
_geom_bond_atom_site_label_2
_geom_bond_distance
_geom_bond_site_symmetry_2
F2 C12 1.333(2) .
O4 C19 1.205(2) .
F3 C12 1.339(2) .
O3 C19 1.327(2) .
O3 C20 1.487(2) .
F1 C12 1.343(2) .
N1 C8 1.411(2) .
N1 C1 1.408(2) .
N1 C19 1.409(2) .
C9 O1 1.382(2) .
C9 O2 1.201(2) .
C9 C8 1.460(3) .
O1 C11 1.448(2) .
C8 C7 1.361(3) .
C12 C11 1.538(3) .
C11 C10 1.536(3) .
C11 C13 1.532(3) .
C10 H10A 0.9700 .
C10 H10B 0.9700 .
C10 C7 1.495(3) .
C2 H2 0.9300 .
C2 C1 1.396(3) .
C2 C3 1.385(3) .
C5 H5 0.9300 .
C5 C6 1.400(3) .
C5 C4 1.387(3) .
C6 C1 1.408(3) .
C6 C7 1.435(3) .
C13 C14 1.393(3) .
C13 C18 1.398(3) .
C3 H3 0.9300 .
C3 C4 1.406(3) .
C17 H17 0.9300 .
C17 C18 1.390(3) .
C17 C16 1.380(3) .
C15 H15 0.9300 .
C15 C14 1.392(3) .
C15 C16 1.387(3) .
C14 H14 0.9300 .
C23 H23A 0.9600 .
C23 H23B 0.9600 .
C23 H23C 0.9600 .
C23 C20 1.524(3) .
C22 H22A 0.9600 .
C22 H22B 0.9600 .
C22 H22C 0.9600 .
C22 C20 1.522(3) .
C4 H4 0.9300 .
C21 H21A 0.9600 .
C21 H21B 0.9600 .
C21 H21C 0.9600 .
C21 C20 1.521(3) .
C18 H18 0.9300 .
C16 H16 0.9300 .
C24 H24A 0.9700 .
C24 H24B 0.9700 .
C24 C26 1.517(4) 3_566
C24 C25 1.527(5) .
C26 C24 1.517(4) 3_566
C26 H26A 0.9700 .
C26 H26B 0.9700 .
C26 C25 1.506(5) .
C25 H25A 0.9700 .
C25 H25B 0.9700 .

loop_
_geom_torsion_atom_site_label_1
_geom_torsion_atom_site_label_2
_geom_torsion_atom_site_label_3
_geom_torsion_atom_site_label_4
_geom_torsion
_geom_torsion_site_symmetry_1
F2 C12 C11 O1 -67.72(18) .
F2 C12 C11 C10 175.26(15) .
F2 C12 C11 C13 49.6(2) .
F3 C12 C11 O1 53.12(19) .
F3 C12 C11 C10 -63.9(2) .
F3 C12 C11 C13 170.46(16) .
F1 C12 C11 O1 172.25(14) .
F1 C12 C11 C10 55.2(2) .
F1 C12 C11 C13 -70.4(2) .
N1 C8 C7 C10 179.60(15) .
N1 C8 C7 C6 -0.8(2) .
C9 O1 C11 C12 -167.73(15) .
C9 O1 C11 C10 -50.8(2) .
C9 O1 C11 C13 75.56(19) .
C9 C8 C7 C10 -16.3(3) .
C9 C8 C7 C6 163.30(16) .
O1 C9 C8 N1 -174.37(16) .
O1 C9 C8 C7 24.3(2) .
O1 C11 C10 C7 53.72(19) .
O1 C11 C13 C14 -177.38(16) .
O1 C11 C13 C18 3.6(2) .
O2 C9 O1 C11 -173.37(16) .
O2 C9 C8 N1 10.6(3) .
O2 C9 C8 C7 -150.7(2) .
C8 N1 C1 C2 -177.40(18) .
C8 N1 C1 C6 0.2(2) .
C8 N1 C19 O4 -169.26(18) .
C8 N1 C19 O3 11.4(2) .
C8 C9 O1 C11 11.0(2) .
C12 C11 C10 C7 165.60(15) .
C12 C11 C13 C14 70.7(2) .
C12 C11 C13 C18 -108.4(2) .
C11 C10 C7 C8 -23.1(2) .
C11 C10 C7 C6 157.37(18) .
C11 C13 C14 C15 -179.23(18) .
C11 C13 C18 C17 179.71(18) .
C10 C11 C13 C14 -52.9(2) .
C10 C11 C13 C18 128.01(19) .
C2 C3 C4 C5 -1.2(3) .
C5 C6 C1 N1 -179.89(16) .
C5 C6 C1 C2 -2.0(3) .
C5 C6 C7 C8 179.97(19) .
C5 C6 C7 C10 -0.5(3) .
C6 C5 C4 C3 0.4(3) .
C1 N1 C8 C9 -162.75(17) .
C1 N1 C8 C7 0.4(2) .
C1 N1 C19 O4 33.7(3) .
C1 N1 C19 O3 -145.63(17) .
C1 C2 C3 C4 0.3(3) .
C1 C6 C7 C8 0.9(2) .
C1 C6 C7 C10 -179.52(18) .
C13 C11 C10 C7 -70.96(19) .
C3 C2 C1 N1 178.64(18) .
C3 C2 C1 C6 1.3(3) .
C19 O3 C20 C23 55.5(2) .
C19 O3 C20 C22 -68.8(2) .
C19 O3 C20 C21 172.95(16) .
C19 N1 C8 C9 37.2(3) .
C19 N1 C8 C7 -159.74(17) .
C19 N1 C1 C2 -16.6(3) .
C19 N1 C1 C6 161.04(16) .
C7 C6 C1 N1 -0.7(2) .
C7 C6 C1 C2 177.17(16) .
C14 C13 C18 C17 0.6(3) .
C14 C15 C16 C17 0.7(3) .
C4 C5 C6 C1 1.1(3) .
C4 C5 C6 C7 -177.84(18) .
C18 C13 C14 C15 -0.1(3) .
C18 C17 C16 C15 -0.2(3) .
C16 C17 C18 C13 -0.4(3) .
C16 C15 C14 C13 -0.5(3) .
C20 O3 C19 O4 16.7(3) .
C20 O3 C19 N1 -164.03(15) .
C24 C26 C25 C24 50.1(4) 3_566
C26 C24 C25 C26 -53.1(4) 3_566
